data_7115632
loop_
_publ_author_name
'Alexander J. Metherell'
'Michael D. Ward'

_publ_section_title
;
 Stepwise assembly of an adamantoid Ru4Ag6 cage by control of metal
 coordination geometry at specific sites
;
_journal_name_full Chem.Commun.
_journal_page_first 10979
_journal_paper_doi 10.1039/C4cc05421K
_journal_volume 50
_journal_year 2014
_chemical_formula_moiety 'C72 H60 N18 Ru, 2(F6 P), C3 H6 O'
_chemical_formula_sum 'C75 H66 F12 N18 O P2 Ru'
_chemical_formula_weight 1626.47
_chemical_name_systematic
; 
 ? 
;
_space_group_IT_number 61
_symmetry_cell_setting orthorhombic
_symmetry_space_group_name_Hall '-P 2ac 2ab'
_symmetry_space_group_name_H-M 'P b c a'
_atom_sites_solution_hydrogens geom
_atom_sites_solution_primary direct
_atom_sites_solution_secondary difmap
_audit_creation_method SHELXL-97
_cell_angle_alpha 90.00
_cell_angle_beta 90.00
_cell_angle_gamma 90.00
_cell_formula_units_Z 8
_cell_length_a 23.2400(17)
_cell_length_b 13.2721(9)
_cell_length_c 47.443(3)
_cell_measurement_temperature 100(2)
_cell_volume 14633.5(17)
_computing_cell_refinement 'CrystalClear-SM Expert 3.1 b27 (Rigaku, 20112)'
_computing_data_collection 'CrystalClear-SM Expert 3.1 b27 (Rigaku, 20112)'
_computing_data_reduction 'CrystalClear-SM Expert 3.1 b27 (Rigaku, 20112)'
_computing_molecular_graphics 'Bruker SHELXTL'
_computing_publication_material 'Bruker SHELXTL'
_computing_structure_refinement 'SHELXL-97 (Sheldrick, 2008)'
_computing_structure_solution 'SHELXS-97 (Sheldrick, 2008)'
_diffrn_ambient_temperature 100(2)
_diffrn_detector CCD
_diffrn_detector_area_resol_mean 28.5714
_diffrn_measured_fraction_theta_full 0.918
_diffrn_measured_fraction_theta_max 0.918
_diffrn_measurement_device 'AFC12 (Right): Kappa 3 circle'
_diffrn_measurement_device_type 'Rigaku Saturn724+ (2x2 bin mode)'
_diffrn_measurement_method 'profile data from \w-scans'
_diffrn_measurement_specimen_support Mitegen
_diffrn_radiation_monochromator Confocal
_diffrn_radiation_type 'Mo K\a'
_diffrn_radiation_wavelength 0.71073
_diffrn_reflns_av_R_equivalents 0.0991
_diffrn_reflns_av_sigmaI/netI 0.0642
_diffrn_reflns_limit_h_max 24
_diffrn_reflns_limit_h_min -24
_diffrn_reflns_limit_k_max 11
_diffrn_reflns_limit_k_min -13
_diffrn_reflns_limit_l_max 49
_diffrn_reflns_limit_l_min -49
_diffrn_reflns_number 38114
_diffrn_reflns_theta_full 21.97
_diffrn_reflns_theta_max 21.97
_diffrn_reflns_theta_min 2.37
_diffrn_source 'Rotating Anode'
_exptl_absorpt_coefficient_mu 0.348
_exptl_absorpt_correction_T_max 1.000
_exptl_absorpt_correction_T_min 0.459
_exptl_absorpt_correction_type multi-scan
_exptl_absorpt_process_details sadabs
_exptl_crystal_colour Yellow
_exptl_crystal_density_diffrn 1.477
_exptl_crystal_density_method 'not measured'
_exptl_crystal_description lath
_exptl_crystal_F_000 6656
_exptl_crystal_size_max 0.27
_exptl_crystal_size_mid 0.08
_exptl_crystal_size_min 0.01
_refine_diff_density_max 1.777
_refine_diff_density_min -1.150
_refine_diff_density_rms 0.144
_refine_ls_extinction_method none
_refine_ls_goodness_of_fit_ref 1.197
_refine_ls_hydrogen_treatment constr
_refine_ls_matrix_type full
_refine_ls_number_parameters 984
_refine_ls_number_reflns 8193
_refine_ls_number_restraints 597
_refine_ls_restrained_S_all 1.154
_refine_ls_R_factor_all 0.1537
_refine_ls_R_factor_gt 0.1329
_refine_ls_shift/su_max 0.001
_refine_ls_shift/su_mean 0.000
_refine_ls_structure_factor_coef Fsqd
_refine_ls_weighting_details 'calc w=1/[\s^2^(Fo^2^)+(0.0452P)^2^+511.3906P] where P=(Fo^2^+2Fc^2^)/3'
_refine_ls_weighting_scheme calc
_refine_ls_wR_factor_gt 0.3021
_refine_ls_wR_factor_ref 0.3103
_reflns_number_gt 6170
_reflns_number_total 8193
_reflns_threshold_expression >2sigma(I)
_cod_data_source_file c4cc05421k2.cif
_cod_data_source_block pbca_sq_d
_cod_original_sg_symbol_H-M 'Pbca '
_cod_database_code 7115632

loop_
_symmetry_equiv_pos_as_xyz
'x, y, z'
'-x+1/2, -y, z+1/2'
'x+1/2, -y+1/2, -z'
'-x, y+1/2, -z+1/2'
'-x, -y, -z'
'x-1/2, y, -z-1/2'
'-x-1/2, y-1/2, z'
'x, -y-1/2, z-1/2'

loop_
_atom_site_label
_atom_site_type_symbol
_atom_site_fract_x
_atom_site_fract_y
_atom_site_fract_z
_atom_site_U_iso_or_equiv
_atom_site_adp_type
_atom_site_occupancy
_atom_site_symmetry_multiplicity
_atom_site_calc_flag
_atom_site_refinement_flags
Ru1 Ru 0.46171(4) 0.42106(10) 0.86233(3) 0.0225(3) Uani 1 1 d .
N11A N 0.4303(4) 0.3880(8) 0.9022(2) 0.020(3) Uani 1 1 d U
C12A C 0.3995(6) 0.3003(11) 0.9042(3) 0.0277(14) Uani 1 1 d U
C13A C 0.3731(6) 0.2720(12) 0.9293(3) 0.0283(14) Uani 1 1 d U
H13A H 0.3503 0.2126 0.9299 0.034 Uiso 1 1 calc R
C14A C 0.3795(6) 0.3281(11) 0.9531(3) 0.0286(14) Uani 1 1 d U
H14A H 0.3625 0.3080 0.9704 0.034 Uiso 1 1 calc R
C15A C 0.4129(5) 0.4188(12) 0.9511(3) 0.0285(15) Uani 1 1 d U
H15A H 0.4181 0.4612 0.9670 0.034 Uiso 1 1 calc R
C16A C 0.4370(6) 0.4426(12) 0.9257(3) 0.0282(16) Uani 1 1 d U
H16A H 0.4600 0.5016 0.9246 0.034 Uiso 1 1 calc R
N21A N 0.4263(4) 0.2033(9) 0.8369(3) 0.025(3) Uani 1 1 d U
N22A N 0.4292(4) 0.2754(9) 0.8568(3) 0.024(3) Uani 1 1 d U
C23A C 0.3978(5) 0.2392(11) 0.8787(3) 0.0276(14) Uani 1 1 d U
C24A C 0.3750(6) 0.1447(11) 0.8729(3) 0.0278(15) Uani 1 1 d U
H24A H 0.3515 0.1039 0.8847 0.033 Uiso 1 1 calc R
C25A C 0.3942(5) 0.1243(12) 0.8466(3) 0.0279(16) Uani 1 1 d U
H25A H 0.3866 0.0642 0.8364 0.033 Uiso 1 1 calc R
C26A C 0.4464(6) 0.2147(11) 0.8082(3) 0.0296(15) Uani 1 1 d U
H26A H 0.4625 0.1497 0.8017 0.036 Uiso 1 1 calc R
H26B H 0.4778 0.2650 0.8079 0.036 Uiso 1 1 calc R
N31A N 0.0662(5) 0.4565(12) 0.7973(3) 0.048(4) Uani 1 1 d .
C32A C 0.0922(7) 0.3801(12) 0.7840(4) 0.0385(16) Uani 1 1 d U
C33A C 0.0745(7) 0.2812(12) 0.7839(4) 0.0391(16) Uani 1 1 d U
H33A H 0.0939 0.2307 0.7734 0.047 Uiso 1 1 calc R
C34A C 0.0266(7) 0.2602(13) 0.8001(4) 0.0398(16) Uani 1 1 d U
H34A H 0.0131 0.1928 0.8015 0.048 Uiso 1 1 calc R
C35A C -0.0016(7) 0.3353(12) 0.8140(4) 0.0402(17) Uani 1 1 d U
H35A H -0.0355 0.3211 0.8245 0.048 Uiso 1 1 calc R
C36A C 0.0194(6) 0.4302(13) 0.8126(4) 0.0403(18) Uani 1 1 d U
H36A H 0.0002 0.4814 0.8230 0.048 Uiso 1 1 calc R
N41A N 0.2199(5) 0.3959(10) 0.7418(3) 0.038(3) Uani 1 1 d U
N42A N 0.1767(6) 0.3440(11) 0.7545(3) 0.041(3) Uani 1 1 d U
C43A C 0.1450(6) 0.4137(13) 0.7669(4) 0.0383(16) Uani 1 1 d U
C44A C 0.1670(7) 0.5099(12) 0.7622(4) 0.0385(17) Uani 1 1 d U
H44A H 0.1518 0.5719 0.7689 0.046 Uiso 1 1 calc R
C45A C 0.2144(7) 0.4970(12) 0.7460(4) 0.0386(18) Uani 1 1 d U
H45A H 0.2391 0.5483 0.7390 0.046 Uiso 1 1 calc R
C46A C 0.2685(6) 0.3400(11) 0.7286(3) 0.0308(15) Uani 1 1 d U
H46A H 0.2864 0.3822 0.7138 0.037 Uiso 1 1 calc R
H46B H 0.2538 0.2778 0.7196 0.037 Uiso 1 1 calc R
C51A C 0.4006(6) 0.2470(11) 0.7882(3) 0.0298(14) Uani 1 1 d U
C52A C 0.3440(6) 0.2725(11) 0.7978(4) 0.0299(14) Uani 1 1 d U
H52A H 0.3344 0.2667 0.8172 0.036 Uiso 1 1 calc R
C53A C 0.3030(6) 0.3059(11) 0.7783(3) 0.0300(14) Uani 1 1 d U
H53A H 0.2660 0.3247 0.7851 0.036 Uiso 1 1 calc R
C54A C 0.3132(6) 0.3129(11) 0.7506(4) 0.0304(14) Uani 1 1 d U
C55A C 0.3705(6) 0.2908(11) 0.7408(4) 0.0303(14) Uani 1 1 d U
H55A H 0.3795 0.2959 0.7213 0.036 Uiso 1 1 calc R
C56A C 0.4122(6) 0.2623(11) 0.7598(3) 0.0301(14) Uani 1 1 d U
H56A H 0.4504 0.2526 0.7532 0.036 Uiso 1 1 calc R
N11B N 0.4895(5) 0.5627(9) 0.8739(3) 0.031(3) Uani 1 1 d .
C12B C 0.5453(6) 0.5687(14) 0.8859(4) 0.0413(16) Uani 1 1 d U
C13B C 0.5662(7) 0.6576(13) 0.8955(4) 0.0422(16) Uani 1 1 d U
H13B H 0.6036 0.6596 0.9036 0.051 Uiso 1 1 calc R
C14B C 0.5348(6) 0.7444(14) 0.8938(4) 0.0428(17) Uani 1 1 d U
H14B H 0.5497 0.8057 0.9011 0.051 Uiso 1 1 calc R
C15B C 0.4822(7) 0.7419(14) 0.8815(4) 0.0430(17) Uani 1 1 d U
H15B H 0.4601 0.8020 0.8802 0.052 Uiso 1 1 calc R
C16B C 0.4611(7) 0.6571(13) 0.8711(4) 0.0430(19) Uani 1 1 d U
H16B H 0.4255 0.6593 0.8613 0.052 Uiso 1 1 calc R
N21B N 0.5788(5) 0.3114(10) 0.8826(3) 0.034(3) Uani 1 1 d U
N22B N 0.5446(5) 0.3923(9) 0.8782(3) 0.030(3) Uani 1 1 d U
C23B C 0.5725(6) 0.4718(13) 0.8884(4) 0.0409(17) Uani 1 1 d U
C24B C 0.6262(6) 0.4440(13) 0.8999(4) 0.0410(17) Uani 1 1 d U
H24B H 0.6541 0.4862 0.9085 0.049 Uiso 1 1 calc R
C25B C 0.6288(6) 0.3435(13) 0.8958(4) 0.0409(18) Uani 1 1 d U
H25B H 0.6601 0.3013 0.9011 0.049 Uiso 1 1 calc R
C26B C 0.5607(7) 0.2104(12) 0.8775(4) 0.0392(17) Uani 1 1 d U
H26C H 0.5950 0.1690 0.8732 0.047 Uiso 1 1 calc R
H26D H 0.5355 0.2097 0.8607 0.047 Uiso 1 1 calc R
N31B N 0.5144(6) -0.4110(11) 0.9680(3) 0.044(4) Uani 1 1 d .
C32B C 0.5294(7) -0.3153(14) 0.9695(4) 0.0465(17) Uani 1 1 d U
C33B C 0.5868(7) -0.2833(14) 0.9720(4) 0.0462(17) Uani 1 1 d U
H33B H 0.5964 -0.2137 0.9727 0.055 Uiso 1 1 calc R
C34B C 0.6288(7) -0.3570(14) 0.9732(4) 0.0463(17) Uani 1 1 d U
H34B H 0.6681 -0.3386 0.9754 0.056 Uiso 1 1 calc R
C35B C 0.6139(7) -0.4554(14) 0.9714(4) 0.0464(18) Uani 1 1 d U
H35B H 0.6429 -0.5058 0.9715 0.056 Uiso 1 1 calc R
C36B C 0.5546(7) -0.4839(14) 0.9694(4) 0.0464(19) Uani 1 1 d U
H36B H 0.5438 -0.5529 0.9691 0.056 Uiso 1 1 calc R
N41B N 0.4420(5) -0.0953(10) 0.9696(3) 0.039(3) Uani 1 1 d U
N42B N 0.4937(5) -0.1398(11) 0.9713(3) 0.042(3) Uani 1 1 d U
C43B C 0.4832(7) -0.2399(14) 0.9686(4) 0.0468(17) Uani 1 1 d U
C44B C 0.4230(7) -0.2573(14) 0.9648(4) 0.0475(18) Uani 1 1 d U
H44B H 0.4036 -0.3198 0.9626 0.057 Uiso 1 1 calc R
C45B C 0.4006(7) -0.1652(14) 0.9651(4) 0.0477(19) Uani 1 1 d U
H45B H 0.3610 -0.1505 0.9626 0.057 Uiso 1 1 calc R
C46B C 0.4391(7) 0.0112(13) 0.9704(4) 0.0396(17) Uani 1 1 d U
H46C H 0.4552 0.0349 0.9885 0.047 Uiso 1 1 calc R
H46D H 0.3982 0.0320 0.9697 0.047 Uiso 1 1 calc R
C51B C 0.5282(7) 0.1616(13) 0.9023(4) 0.0392(15) Uani 1 1 d U
C52B C 0.5274(6) 0.2026(13) 0.9291(4) 0.0391(15) Uani 1 1 d U
H52B H 0.5463 0.2649 0.9325 0.047 Uiso 1 1 calc R
C53B C 0.4996(6) 0.1537(13) 0.9509(4) 0.0393(15) Uani 1 1 d U
H53B H 0.4996 0.1826 0.9693 0.047 Uiso 1 1 calc R
C54B C 0.4715(6) 0.0624(13) 0.9462(4) 0.0394(15) Uani 1 1 d U
C55B C 0.4712(7) 0.0237(13) 0.9198(4) 0.0393(15) Uani 1 1 d U
H55B H 0.4499 -0.0361 0.9163 0.047 Uiso 1 1 calc R
C56B C 0.5005(6) 0.0676(13) 0.8977(4) 0.0393(15) Uani 1 1 d U
H56B H 0.5021 0.0357 0.8798 0.047 Uiso 1 1 calc R
N11C N 0.3827(4) 0.4764(9) 0.8474(3) 0.025(3) Uani 1 1 d .
C12C C 0.3810(6) 0.5051(12) 0.8203(4) 0.0336(15) Uani 1 1 d U
C13C C 0.3315(6) 0.5437(11) 0.8081(4) 0.0340(15) Uani 1 1 d U
H13C H 0.3313 0.5638 0.7889 0.041 Uiso 1 1 calc R
C14C C 0.2821(6) 0.5524(12) 0.8244(3) 0.0343(15) Uani 1 1 d U
H14C H 0.2474 0.5779 0.8165 0.041 Uiso 1 1 calc R
C15C C 0.2841(6) 0.5235(12) 0.8522(3) 0.0346(16) Uani 1 1 d U
H15C H 0.2506 0.5285 0.8636 0.042 Uiso 1 1 calc R
C16C C 0.3351(6) 0.4870(12) 0.8638(4) 0.0345(17) Uani 1 1 d U
H16C H 0.3366 0.4695 0.8832 0.041 Uiso 1 1 calc R
N21C N 0.5219(5) 0.4403(9) 0.8011(3) 0.028(3) Uani 1 1 d U
N22C N 0.4790(5) 0.4512(9) 0.8204(3) 0.028(3) Uani 1 1 d U
C23C C 0.4347(6) 0.4925(12) 0.8049(3) 0.0336(15) Uani 1 1 d U
C24C C 0.4501(6) 0.5043(12) 0.7773(4) 0.0338(16) Uani 1 1 d U
H24C H 0.4268 0.5295 0.7624 0.041 Uiso 1 1 calc R
C25C C 0.5047(6) 0.4732(12) 0.7755(4) 0.0339(17) Uani 1 1 d U
H25C H 0.5276 0.4742 0.7589 0.041 Uiso 1 1 calc R
C26C C 0.5773(7) 0.3953(13) 0.8091(4) 0.0489(19) Uani 1 1 d U
H26E H 0.5939 0.3605 0.7925 0.059 Uiso 1 1 calc R
H26F H 0.5706 0.3440 0.8239 0.059 Uiso 1 1 calc R
N31C N 0.7185(7) 0.8782(16) 0.9601(5) 0.083(6) Uani 1 1 d .
C32C C 0.6970(7) 0.8542(16) 0.9331(5) 0.056(2) Uani 1 1 d U
C33C C 0.6518(7) 0.9072(15) 0.9228(5) 0.056(2) Uani 1 1 d U
H33C H 0.6361 0.8913 0.9049 0.068 Uiso 1 1 calc R
C34C C 0.6287(7) 0.9853(16) 0.9388(5) 0.057(2) Uani 1 1 d U
H34C H 0.5991 1.0250 0.9306 0.069 Uiso 1 1 calc R
C35C C 0.6450(7) 1.0069(16) 0.9640(5) 0.058(2) Uani 1 1 d U
H35C H 0.6255 1.0573 0.9745 0.070 Uiso 1 1 calc R
C36C C 0.6914(7) 0.9554(15) 0.9756(5) 0.058(2) Uani 1 1 d U
H36C H 0.7049 0.9723 0.9939 0.070 Uiso 1 1 calc R
N41C N 0.7481(7) 0.6917(12) 0.8807(3) 0.054(4) Uani 1 1 d U
N42C N 0.7191(6) 0.7773(12) 0.8886(3) 0.049(4) Uani 1 1 d U
C43C C 0.7220(7) 0.7768(16) 0.9168(5) 0.056(2) Uani 1 1 d U
C44C C 0.7530(8) 0.6895(15) 0.9264(5) 0.056(2) Uani 1 1 d U
H44C H 0.7617 0.6717 0.9453 0.068 Uiso 1 1 calc R
C45C C 0.7671(7) 0.6386(16) 0.9030(5) 0.057(2) Uani 1 1 d U
H45C H 0.7869 0.5761 0.9023 0.068 Uiso 1 1 calc R
C46C C 0.7515(8) 0.6702(15) 0.8514(4) 0.0514(19) Uani 1 1 d U
H46E H 0.7896 0.6401 0.8475 0.062 Uiso 1 1 calc R
H46F H 0.7494 0.7347 0.8409 0.062 Uiso 1 1 calc R
C51C C 0.6202(7) 0.4718(14) 0.8199(4) 0.0493(18) Uani 1 1 d U
C52C C 0.6127(7) 0.5715(14) 0.8203(4) 0.0499(18) Uani 1 1 d U
H52C H 0.5771 0.5973 0.8137 0.060 Uiso 1 1 calc R
C53C C 0.6538(7) 0.6403(15) 0.8299(4) 0.0505(18) Uani 1 1 d U
H53C H 0.6467 0.7108 0.8296 0.061 Uiso 1 1 calc R
C54C C 0.7061(7) 0.6009(14) 0.8399(4) 0.0507(18) Uani 1 1 d U
C55C C 0.7141(7) 0.4994(14) 0.8396(4) 0.0503(18) Uani 1 1 d U
H55C H 0.7494 0.4722 0.8463 0.060 Uiso 1 1 calc R
C56C C 0.6726(7) 0.4362(15) 0.8300(4) 0.0497(18) Uani 1 1 d U
H56C H 0.6795 0.3656 0.8301 0.060 Uiso 1 1 calc R
C1S C 0.6956(10) 0.3173(18) 0.6598(5) 0.080(4) Uani 1 1 d U
H1S1 H 0.6942 0.3751 0.6726 0.121 Uiso 1 1 calc R
H1S2 H 0.7359 0.2991 0.6562 0.121 Uiso 1 1 calc R
H1S3 H 0.6757 0.2600 0.6684 0.121 Uiso 1 1 calc R
C2S C 0.6674(12) 0.3438(19) 0.6330(6) 0.080(4) Uani 1 1 d U
C3S C 0.6829(11) 0.2913(18) 0.6075(5) 0.081(4) Uani 1 1 d U
H3S1 H 0.6760 0.3351 0.5912 0.122 Uiso 1 1 calc R
H3S2 H 0.6596 0.2301 0.6057 0.122 Uiso 1 1 calc R
H3S3 H 0.7237 0.2730 0.6081 0.122 Uiso 1 1 calc R
O1S O 0.6293(7) 0.4020(11) 0.6337(4) 0.089(5) Uani 1 1 d .
P1 P 0.8781(2) 0.6022(4) 0.79486(12) 0.0535(14) Uani 1 1 d .
F1 F 0.9254(5) 0.6726(12) 0.7797(3) 0.101(5) Uani 1 1 d .
F2 F 0.8432(6) 0.6989(10) 0.8031(3) 0.089(4) Uani 1 1 d .
F3 F 0.8339(8) 0.5327(11) 0.8101(3) 0.117(6) Uani 1 1 d .
F4 F 0.9118(7) 0.5050(10) 0.7869(3) 0.097(5) Uani 1 1 d .
F5 F 0.9095(8) 0.6138(13) 0.8222(3) 0.117(6) Uani 1 1 d .
F6 F 0.8445(5) 0.5950(12) 0.7650(3) 0.082(4) Uani 1 1 d .
P2 P 0.2402(2) 0.0547(4) 0.94240(12) 0.0575(15) Uani 1 1 d .
F11 F 0.2270(5) -0.0499(10) 0.9267(4) 0.108(5) Uani 1 1 d .
F12 F 0.1776(5) 0.0872(13) 0.9312(4) 0.111(5) Uani 1 1 d .
F13 F 0.2112(7) 0.0226(17) 0.9704(3) 0.140(8) Uani 1 1 d .
F14 F 0.2492(10) 0.1642(17) 0.9547(4) 0.167(10) Uani 1 1 d .
F15 F 0.2985(6) 0.030(2) 0.9537(5) 0.214(14) Uani 1 1 d .
F16 F 0.2659(4) 0.0964(11) 0.9140(2) 0.080(4) Uani 1 1 d .

loop_
_atom_site_aniso_label
_atom_site_aniso_U_11
_atom_site_aniso_U_22
_atom_site_aniso_U_33
_atom_site_aniso_U_23
_atom_site_aniso_U_13
_atom_site_aniso_U_12
Ru1 0.0051(5) 0.0243(6) 0.0381(7) -0.0026(6) 0.0020(5) 0.0013(5)
N11A 0.005(5) 0.024(6) 0.031(6) -0.005(5) -0.003(4) 0.001(4)
C12A 0.007(3) 0.030(3) 0.046(3) 0.001(3) 0.001(2) 0.002(3)
C13A 0.007(3) 0.031(3) 0.046(3) 0.001(3) 0.001(2) 0.002(3)
C14A 0.008(3) 0.032(3) 0.046(3) 0.001(3) 0.001(3) 0.002(3)
C15A 0.008(3) 0.032(3) 0.046(3) 0.001(3) 0.000(3) 0.002(3)
C16A 0.007(3) 0.032(4) 0.046(4) 0.001(3) 0.001(3) 0.002(3)
N21A 0.009(5) 0.020(6) 0.045(7) -0.007(5) -0.002(5) 0.001(5)
N22A 0.006(5) 0.021(6) 0.043(7) -0.004(5) -0.002(5) 0.005(5)
C23A 0.006(3) 0.030(3) 0.047(3) 0.001(3) 0.001(3) 0.002(3)
C24A 0.007(3) 0.030(3) 0.047(3) 0.001(3) 0.001(3) 0.002(3)
C25A 0.007(3) 0.029(4) 0.047(4) 0.001(3) 0.001(3) 0.002(3)
C26A 0.017(3) 0.022(3) 0.050(4) -0.007(3) 0.004(3) 0.000(3)
N31A 0.016(7) 0.056(10) 0.072(11) -0.003(8) -0.001(7) -0.010(7)
C32A 0.025(3) 0.027(3) 0.064(4) -0.004(3) -0.005(3) -0.001(3)
C33A 0.025(3) 0.028(3) 0.064(4) -0.005(3) -0.004(3) -0.002(3)
C34A 0.026(3) 0.029(3) 0.065(4) -0.005(3) -0.003(3) -0.002(3)
C35A 0.026(3) 0.029(3) 0.065(4) -0.005(3) -0.003(3) -0.002(3)
C36A 0.026(4) 0.029(3) 0.065(5) -0.005(4) -0.002(3) -0.001(3)
N41A 0.026(6) 0.037(8) 0.051(8) 0.001(6) -0.003(6) 0.002(6)
N42A 0.023(7) 0.054(8) 0.046(8) -0.002(7) -0.003(6) 0.001(6)
C43A 0.025(3) 0.027(3) 0.063(4) -0.004(3) -0.005(3) -0.001(3)
C44A 0.025(3) 0.027(3) 0.063(4) -0.004(3) -0.005(3) -0.001(3)
C45A 0.026(4) 0.027(4) 0.063(5) -0.003(4) -0.005(3) -0.001(3)
C46A 0.019(3) 0.023(3) 0.050(4) -0.006(3) 0.005(3) 0.001(3)
C51A 0.018(3) 0.022(3) 0.050(3) -0.007(3) 0.005(2) 0.000(2)
C52A 0.018(3) 0.022(3) 0.050(3) -0.006(3) 0.005(2) 0.001(2)
C53A 0.018(3) 0.022(3) 0.050(3) -0.006(3) 0.005(2) 0.001(2)
C54A 0.019(3) 0.022(3) 0.050(3) -0.006(3) 0.005(2) 0.001(2)
C55A 0.019(3) 0.022(3) 0.050(3) -0.006(3) 0.005(2) 0.000(3)
C56A 0.018(3) 0.022(3) 0.050(3) -0.007(3) 0.005(2) 0.001(3)
N11B 0.033(7) 0.020(7) 0.041(7) -0.005(6) 0.002(6) 0.007(6)
C12B 0.018(3) 0.045(4) 0.061(4) -0.011(3) 0.001(3) -0.006(3)
C13B 0.020(3) 0.045(4) 0.061(4) -0.011(3) 0.001(3) -0.007(3)
C14B 0.022(3) 0.045(4) 0.062(4) -0.012(3) 0.000(3) -0.007(3)
C15B 0.022(3) 0.045(4) 0.062(4) -0.012(4) -0.001(3) -0.007(3)
C16B 0.022(3) 0.045(4) 0.062(5) -0.013(4) -0.001(3) -0.007(3)
N21B 0.014(6) 0.036(7) 0.053(8) -0.001(6) 0.004(6) 0.007(5)
N22B 0.015(6) 0.034(7) 0.040(7) -0.002(6) 0.004(5) 0.006(5)
C23B 0.017(3) 0.045(4) 0.060(4) -0.011(3) 0.002(3) -0.006(3)
C24B 0.016(3) 0.046(4) 0.061(4) -0.010(4) 0.002(3) -0.006(3)
C25B 0.016(3) 0.046(4) 0.061(4) -0.010(4) 0.002(3) -0.005(3)
C26B 0.023(3) 0.038(4) 0.056(4) -0.005(3) -0.005(3) 0.016(3)
N31B 0.036(8) 0.038(8) 0.058(9) -0.013(8) -0.012(7) 0.007(7)
C32B 0.030(3) 0.046(4) 0.064(4) -0.003(4) -0.003(3) -0.003(3)
C33B 0.030(3) 0.046(4) 0.063(4) -0.003(4) -0.003(3) -0.002(3)
C34B 0.031(3) 0.046(4) 0.062(4) -0.003(4) -0.003(3) -0.002(3)
C35B 0.031(3) 0.046(4) 0.062(4) -0.002(4) -0.003(3) -0.001(3)
C36B 0.031(4) 0.046(4) 0.062(4) -0.002(4) -0.003(4) -0.002(3)
N41B 0.019(6) 0.026(7) 0.072(9) -0.003(7) -0.006(6) -0.011(5)
N42B 0.021(6) 0.039(8) 0.066(9) -0.004(7) -0.005(6) -0.007(6)
C43B 0.030(3) 0.046(4) 0.065(4) -0.004(4) -0.004(3) -0.003(3)
C44B 0.030(3) 0.047(4) 0.066(4) -0.004(4) -0.004(3) -0.004(3)
C45B 0.030(4) 0.047(4) 0.067(4) -0.004(4) -0.004(4) -0.003(3)
C46B 0.023(3) 0.039(4) 0.057(4) -0.005(3) -0.006(3) 0.014(3)
C51B 0.023(3) 0.038(4) 0.056(4) -0.005(3) -0.005(3) 0.015(3)
C52B 0.023(3) 0.038(4) 0.056(4) -0.005(3) -0.005(3) 0.015(3)
C53B 0.023(3) 0.039(4) 0.056(4) -0.005(3) -0.005(3) 0.014(3)
C54B 0.023(3) 0.038(4) 0.056(4) -0.005(3) -0.006(3) 0.014(3)
C55B 0.023(3) 0.038(4) 0.057(4) -0.005(3) -0.006(3) 0.015(3)
C56B 0.023(3) 0.038(4) 0.056(4) -0.005(3) -0.006(3) 0.015(3)
N11C 0.006(6) 0.028(7) 0.041(8) -0.005(6) 0.001(5) 0.006(5)
C12C 0.023(3) 0.030(3) 0.048(3) -0.002(3) -0.003(3) 0.006(3)
C13C 0.023(3) 0.030(3) 0.049(3) -0.002(3) -0.003(3) 0.006(3)
C14C 0.023(3) 0.031(4) 0.049(4) -0.002(3) -0.003(3) 0.006(3)
C15C 0.022(3) 0.032(4) 0.049(4) -0.002(3) -0.003(3) 0.007(3)
C16C 0.022(3) 0.032(4) 0.049(4) -0.002(3) -0.003(3) 0.006(3)
N21C 0.020(6) 0.027(7) 0.039(7) 0.000(6) 0.006(5) 0.002(5)
N22C 0.015(6) 0.026(7) 0.041(7) 0.000(5) 0.002(5) -0.001(5)
C23C 0.023(3) 0.030(3) 0.048(4) -0.002(3) -0.003(3) 0.006(3)
C24C 0.024(3) 0.030(4) 0.048(4) -0.002(3) -0.002(3) 0.005(3)
C25C 0.024(3) 0.030(4) 0.048(4) -0.003(3) -0.002(3) 0.005(3)
C26C 0.026(3) 0.044(4) 0.076(5) -0.010(4) 0.017(3) -0.008(3)
N31C 0.040(10) 0.105(16) 0.105(16) 0.010(13) -0.017(10) -0.003(10)
C32C 0.025(4) 0.058(5) 0.086(5) -0.002(4) 0.000(4) -0.004(3)
C33C 0.025(4) 0.058(5) 0.086(5) -0.002(4) -0.001(4) -0.003(3)
C34C 0.027(4) 0.059(5) 0.086(5) -0.002(4) 0.000(4) -0.003(3)
C35C 0.028(4) 0.060(5) 0.086(6) -0.002(4) 0.000(4) -0.003(3)
C36C 0.029(4) 0.060(5) 0.086(6) -0.002(4) 0.000(4) -0.003(4)
N41C 0.032(6) 0.060(7) 0.071(7) -0.014(6) 0.007(6) -0.018(6)
N42C 0.021(7) 0.053(8) 0.072(9) -0.014(8) 0.009(7) -0.015(6)
C43C 0.024(4) 0.058(5) 0.086(5) -0.002(4) 0.000(4) -0.004(3)
C44C 0.024(4) 0.058(5) 0.087(6) -0.002(4) 0.000(4) -0.004(3)
C45C 0.024(4) 0.058(5) 0.087(6) -0.002(4) 0.000(4) -0.004(3)
C46C 0.029(3) 0.045(4) 0.079(5) -0.011(4) 0.016(4) -0.011(3)
C51C 0.027(3) 0.044(4) 0.077(5) -0.010(4) 0.017(3) -0.009(3)
C52C 0.028(3) 0.044(4) 0.077(5) -0.010(4) 0.017(3) -0.009(3)
C53C 0.029(3) 0.044(4) 0.078(5) -0.010(4) 0.016(3) -0.010(3)
C54C 0.029(3) 0.045(4) 0.079(5) -0.011(4) 0.016(3) -0.010(3)
C55C 0.028(3) 0.045(4) 0.078(5) -0.011(4) 0.016(3) -0.010(3)
C56C 0.027(3) 0.044(4) 0.078(5) -0.011(4) 0.016(3) -0.009(3)
C1S 0.087(10) 0.066(10) 0.088(10) -0.003(8) -0.004(9) -0.010(8)
C2S 0.087(10) 0.065(9) 0.088(10) -0.003(8) -0.004(8) -0.010(8)
C3S 0.089(10) 0.067(10) 0.089(10) -0.004(8) -0.003(9) -0.009(8)
O1S 0.085(11) 0.042(9) 0.142(15) -0.012(10) -0.003(11) 0.005(8)
P1 0.042(3) 0.038(3) 0.081(4) -0.009(3) 0.001(3) -0.003(2)
F1 0.042(7) 0.118(12) 0.144(13) -0.028(10) 0.035(8) -0.027(8)
F2 0.077(9) 0.081(9) 0.110(11) -0.006(8) 0.035(8) 0.003(8)
F3 0.158(15) 0.072(10) 0.123(12) -0.021(9) 0.056(11) -0.069(10)
F4 0.140(13) 0.055(8) 0.097(10) 0.003(7) -0.015(10) 0.045(9)
F5 0.156(15) 0.135(15) 0.060(8) -0.042(9) -0.012(9) 0.035(12)
F6 0.043(6) 0.125(12) 0.076(8) -0.022(8) 0.000(6) -0.003(7)
P2 0.036(3) 0.058(4) 0.079(4) 0.008(3) -0.006(3) -0.021(3)
F11 0.059(8) 0.072(10) 0.193(17) -0.014(10) 0.008(9) -0.024(7)
F12 0.037(7) 0.131(13) 0.164(14) 0.036(12) 0.019(8) 0.012(8)
F13 0.086(10) 0.24(2) 0.089(11) 0.050(13) -0.019(9) -0.082(13)
F14 0.155(17) 0.161(18) 0.186(18) -0.076(16) 0.094(16) -0.097(15)
F15 0.031(8) 0.39(4) 0.22(2) 0.14(2) -0.046(11) -0.005(14)
F16 0.039(6) 0.119(11) 0.080(8) 0.001(8) 0.013(6) -0.032(7)

loop_
_atom_type_symbol
_atom_type_description
_atom_type_scat_dispersion_real
_atom_type_scat_dispersion_imag
_atom_type_scat_source
C C 0.0033 0.0016 'International Tables Vol C Tables 4.2.6.8 and 6.1.1.4'
H H 0.0000 0.0000 'International Tables Vol C Tables 4.2.6.8 and 6.1.1.4'
F F 0.0171 0.0103 'International Tables Vol C Tables 4.2.6.8 and 6.1.1.4'
N N 0.0061 0.0033 'International Tables Vol C Tables 4.2.6.8 and 6.1.1.4'
O O 0.0106 0.0060 'International Tables Vol C Tables 4.2.6.8 and 6.1.1.4'
P P 0.1023 0.0942 'International Tables Vol C Tables 4.2.6.8 and 6.1.1.4'
Ru Ru -1.2594 0.8363 'International Tables Vol C Tables 4.2.6.8 and 6.1.1.4'

loop_
_geom_angle_atom_site_label_1
_geom_angle_atom_site_label_2
_geom_angle_atom_site_label_3
_geom_angle
N11B Ru1 N22C 91.2(5)
N11B Ru1 N11A 93.4(5)
N22C Ru1 N11A 170.4(4)
N11B Ru1 N22A 171.4(5)
N22C Ru1 N22A 97.4(5)
N11A Ru1 N22A 78.0(5)
N11B Ru1 N11C 92.6(5)
N22C Ru1 N11C 77.2(5)
N11A Ru1 N11C 94.2(4)
N22A Ru1 N11C 88.0(4)
N11B Ru1 N22B 77.5(5)
N22C Ru1 N22B 101.6(5)
N11A Ru1 N22B 87.6(4)
N22A Ru1 N22B 102.0(4)
N11C Ru1 N22B 170.0(5)
C16A N11A C12A 117.6(13)
C16A N11A Ru1 127.1(10)
C12A N11A Ru1 115.3(9)
N11A C12A C13A 121.3(14)
N11A C12A C23A 115.4(13)
C13A C12A C23A 123.3(14)
C14A C13A C12A 120.8(14)
C14A C13A H13A 119.6
C12A C13A H13A 119.6
C13A C14A C15A 117.7(14)
C13A C14A H14A 121.2
C15A C14A H14A 121.2
C16A C15A C14A 118.3(15)
C16A C15A H15A 120.8
C14A C15A H15A 120.8
N11A C16A C15A 124.1(14)
N11A C16A H16A 117.9
C15A C16A H16A 117.9
N22A N21A C25A 109.5(12)
N22A N21A C26A 124.8(12)
C25A N21A C26A 125.0(12)
N21A N22A C23A 105.0(11)
N21A N22A Ru1 139.6(9)
C23A N22A Ru1 115.2(10)
N22A C23A C24A 112.0(14)
N22A C23A C12A 115.0(13)
C24A C23A C12A 132.5(14)
C25A C24A C23A 103.7(14)
C25A C24A H24A 128.2
C23A C24A H24A 128.2
C24A C25A N21A 109.8(14)
C24A C25A H25A 125.1
N21A C25A H25A 125.1
N21A C26A C51A 113.5(12)
N21A C26A H26A 108.9
C51A C26A H26A 108.9
N21A C26A H26B 108.9
C51A C26A H26B 108.9
H26A C26A H26B 107.7
C32A N31A C36A 114.9(15)
N31A C32A C33A 126.0(16)
N31A C32A C43A 112.9(14)
C33A C32A C43A 121.0(16)
C32A C33A C34A 115.7(16)
C32A C33A H33A 122.2
C34A C33A H33A 122.2
C35A C34A C33A 120.6(16)
C35A C34A H34A 119.7
C33A C34A H34A 119.7
C36A C35A C34A 119.0(16)
C36A C35A H35A 120.5
C34A C35A H35A 120.5
C35A C36A N31A 123.7(17)
C35A C36A H36A 118.1
N31A C36A H36A 118.1
N42A N41A C45A 111.4(14)
N42A N41A C46A 119.6(13)
C45A N41A C46A 128.5(14)
C43A N42A N41A 104.8(14)
N42A C43A C44A 111.4(15)
N42A C43A C32A 118.5(14)
C44A C43A C32A 130.1(15)
C45A C44A C43A 105.9(15)
C45A C44A H44A 127.0
C43A C44A H44A 127.0
C44A C45A N41A 106.5(15)
C44A C45A H45A 126.8
N41A C45A H45A 126.8
N41A C46A C54A 110.5(13)
N41A C46A H46A 109.5
C54A C46A H46A 109.5
N41A C46A H46B 109.5
C54A C46A H46B 109.5
H46A C46A H46B 108.1
C56A C51A C52A 116.8(14)
C56A C51A C26A 121.5(13)
C52A C51A C26A 121.5(14)
C53A C52A C51A 119.4(15)
C53A C52A H52A 120.3
C51A C52A H52A 120.3
C54A C53A C52A 123.3(14)
C54A C53A H53A 118.3
C52A C53A H53A 118.3
C53A C54A C55A 117.9(15)
C53A C54A C46A 124.8(14)
C55A C54A C46A 117.3(14)
C56A C55A C54A 119.6(15)
C56A C55A H55A 120.2
C54A C55A H55A 120.2
C55A C56A C51A 122.6(14)
C55A C56A H56A 118.7
C51A C56A H56A 118.7
C12B N11B C16B 114.4(13)
C12B N11B Ru1 116.4(10)
C16B N11B Ru1 129.3(10)
C13B C12B N11B 120.7(16)
C13B C12B C23B 126.4(15)
N11B C12B C23B 112.7(14)
C12B C13B C14B 121.6(16)
C12B C13B H13B 119.2
C14B C13B H13B 119.2
C15B C14B C13B 119.1(17)
C15B C14B H14B 120.5
C13B C14B H14B 120.5
C16B C15B C14B 121.0(18)
C16B C15B H15B 119.5
C14B C15B H15B 119.5
C15B C16B N11B 122.9(15)
C15B C16B H16B 118.5
N11B C16B H16B 118.5
N22B N21B C25B 108.6(13)
N22B N21B C26B 123.1(12)
C25B N21B C26B 127.8(14)
C23B N22B N21B 106.6(12)
C23B N22B Ru1 115.7(10)
N21B N22B Ru1 137.6(10)
N22B C23B C24B 111.4(15)
N22B C23B C12B 117.6(14)
C24B C23B C12B 131.0(15)
C25B C24B C23B 104.1(15)
C25B C24B H24B 128.0
C23B C24B H24B 128.0
C24B C25B N21B 109.3(15)
C24B C25B H25B 125.4
N21B C25B H25B 125.4
N21B C26B C51B 114.3(14)
N21B C26B H26C 108.7
C51B C26B H26C 108.7
N21B C26B H26D 108.7
C51B C26B H26D 108.7
H26C C26B H26D 107.6
C32B N31B C36B 120.5(15)
N31B C32B C33B 123.0(17)
N31B C32B C43B 117.6(15)
C33B C32B C43B 119.4(17)
C34B C33B C32B 117.4(17)
C34B C33B H33B 121.3
C32B C33B H33B 121.3
C35B C34B C33B 119.9(16)
C35B C34B H34B 120.1
C33B C34B H34B 120.1
C34B C35B C36B 120.4(17)
C34B C35B H35B 119.8
C36B C35B H35B 119.8
N31B C36B C35B 118.7(17)
N31B C36B H36B 120.6
C35B C36B H36B 120.6
N42B N41B C45B 110.1(13)
N42B N41B C46B 118.7(12)
C45B N41B C46B 131.0(14)
N41B N42B C43B 105.3(12)
N42B C43B C44B 110.3(16)
N42B C43B C32B 122.2(15)
C44B C43B C32B 127.5(17)
C45B C44B C43B 103.5(16)
C45B C44B H44B 128.3
C43B C44B H44B 128.3
C44B C45B N41B 110.8(15)
C44B C45B H45B 124.6
N41B C45B H45B 124.6
N41B C46B C54B 113.6(14)
N41B C46B H46C 108.9
C54B C46B H46C 108.9
N41B C46B H46D 108.9
C54B C46B H46D 108.9
H46C C46B H46D 107.7
C52B C51B C56B 118.8(17)
C52B C51B C26B 122.8(16)
C56B C51B C26B 118.3(15)
C51B C52B C53B 120.7(17)
C51B C52B H52B 119.7
C53B C52B H52B 119.7
C52B C53B C54B 120.3(17)
C52B C53B H53B 119.8
C54B C53B H53B 119.8
C55B C54B C53B 118.8(17)
C55B C54B C46B 121.5(16)
C53B C54B C46B 119.7(16)
C54B C55B C56B 122.8(17)
C54B C55B H55B 118.6
C56B C55B H55B 118.6
C55B C56B C51B 118.5(16)
C55B C56B H56B 120.8
C51B C56B H56B 120.8
C12C N11C C16C 119.6(13)
C12C N11C Ru1 116.6(9)
C16C N11C Ru1 123.8(10)
N11C C12C C13C 122.1(14)
N11C C12C C23C 115.2(13)
C13C C12C C23C 122.8(15)
C12C C13C C14C 118.8(15)
C12C C13C H13C 120.6
C14C C13C H13C 120.6
C15C C14C C13C 118.9(14)
C15C C14C H14C 120.5
C13C C14C H14C 120.5
C14C C15C C16C 120.2(15)
C14C C15C H15C 119.9
C16C C15C H15C 119.9
N11C C16C C15C 120.3(15)
N11C C16C H16C 119.8
C15C C16C H16C 119.8
C25C N21C N22C 110.6(12)
C25C N21C C26C 128.7(13)
N22C N21C C26C 120.7(13)
N21C N22C C23C 103.4(12)
N21C N22C Ru1 140.2(9)
C23C N22C Ru1 116.4(10)
C24C C23C N22C 111.1(14)
C24C C23C C12C 134.0(15)
N22C C23C C12C 114.6(14)
C25C C24C C23C 106.1(15)
C25C C24C H24C 127.0
C23C C24C H24C 127.0
C24C C25C N21C 108.9(15)
C24C C25C H25C 125.6
N21C C25C H25C 125.6
N21C C26C C51C 113.1(14)
N21C C26C H26E 109.0
C51C C26C H26E 109.0
N21C C26C H26F 109.0
C51C C26C H26F 109.0
H26E C26C H26F 107.8
C36C N31C C32C 118.6(18)
C33C C32C C43C 120(2)
C33C C32C N31C 119(2)
C43C C32C N31C 121.0(19)
C32C C33C C34C 119(2)
C32C C33C H33C 120.4
C34C C33C H33C 120.4
C35C C34C C33C 124(2)
C35C C34C H34C 118.0
C33C C34C H34C 118.0
C34C C35C C36C 119(2)
C34C C35C H35C 120.4
C36C C35C H35C 120.4
C35C C36C N31C 120(2)
C35C C36C H36C 120.1
N31C C36C H36C 120.1
C45C N41C N42C 112.3(16)
C45C N41C C46C 130.2(18)
N42C N41C C46C 117.4(17)
C43C N42C N41C 104.1(16)
N42C C43C C32C 121.5(19)
N42C C43C C44C 110.3(18)
C32C C43C C44C 128(2)
C45C C44C C43C 105(2)
C45C C44C H44C 127.3
C43C C44C H44C 127.3
C44C C45C N41C 108.0(18)
C44C C45C H45C 126.0
N41C C45C H45C 126.0
N41C C46C C54C 116.0(15)
N41C C46C H46E 108.3
C54C C46C H46E 108.3
N41C C46C H46F 108.3
C54C C46C H46F 108.3
H46E C46C H46F 107.4
C52C C51C C56C 116.5(17)
C52C C51C C26C 125.7(18)
C56C C51C C26C 117.7(16)
C51C C52C C53C 124.3(19)
C51C C52C H52C 117.9
C53C C52C H52C 117.9
C52C C53C C54C 117.2(18)
C52C C53C H53C 121.4
C54C C53C H53C 121.4
C55C C54C C53C 118.9(17)
C55C C54C C46C 121.0(18)
C53C C54C C46C 120.1(17)
C56C C55C C54C 121.2(19)
C56C C55C H55C 119.4
C54C C55C H55C 119.4
C55C C56C C51C 121.8(18)
C55C C56C H56C 119.1
C51C C56C H56C 119.1
C2S C1S H1S1 109.5
C2S C1S H1S2 109.5
H1S1 C1S H1S2 109.5
C2S C1S H1S3 109.5
H1S1 C1S H1S3 109.5
H1S2 C1S H1S3 109.5
O1S C2S C3S 122(3)
O1S C2S C1S 118(3)
C3S C2S C1S 120(2)
C2S C3S H3S1 109.5
C2S C3S H3S2 109.5
H3S1 C3S H3S2 109.5
C2S C3S H3S3 109.5
H3S1 C3S H3S3 109.5
H3S2 C3S H3S3 109.5
F5 P1 F4 92.9(9)
F5 P1 F3 88.9(10)
F4 P1 F3 87.4(9)
F5 P1 F2 87.2(9)
F4 P1 F2 178.9(9)
F3 P1 F2 91.6(8)
F5 P1 F1 89.7(10)
F4 P1 F1 91.7(8)
F3 P1 F1 178.3(11)
F2 P1 F1 89.4(8)
F5 P1 F6 177.4(10)
F4 P1 F6 88.9(8)
F3 P1 F6 93.0(9)
F2 P1 F6 90.9(8)
F1 P1 F6 88.4(8)
F15 P2 F13 91.4(11)
F15 P2 F16 92.4(10)
F13 P2 F16 174.5(11)
F15 P2 F14 87.3(15)
F13 P2 F14 89.7(11)
F16 P2 F14 86.6(9)
F15 P2 F11 98.4(15)
F13 P2 F11 94.4(10)
F16 P2 F11 88.9(8)
F14 P2 F11 172.9(13)
F15 P2 F12 176.9(16)
F13 P2 F12 87.9(9)
F16 P2 F12 88.0(7)
F14 P2 F12 89.7(12)
F11 P2 F12 84.6(9)

loop_
_geom_bond_atom_site_label_1
_geom_bond_atom_site_label_2
_geom_bond_distance
Ru1 N11B 2.062(12)
Ru1 N22C 2.070(12)
Ru1 N11A 2.075(11)
Ru1 N22A 2.092(12)
Ru1 N11C 2.100(11)
Ru1 N22B 2.103(12)
N11A C16A 1.338(18)
N11A C12A 1.369(18)
C12A C13A 1.39(2)
C12A C23A 1.46(2)
C13A C14A 1.36(2)
C13A H13A 0.9500
C14A C15A 1.44(2)
C14A H14A 0.9500
C15A C16A 1.36(2)
C15A H15A 0.9500
C16A H16A 0.9500
N21A N22A 1.348(16)
N21A C25A 1.367(19)
N21A C26A 1.446(19)
N22A C23A 1.357(19)
C23A C24A 1.39(2)
C24A C25A 1.35(2)
C24A H24A 0.9500
C25A H25A 0.9500
C26A C51A 1.49(2)
C26A H26A 0.9900
C26A H26B 0.9900
N31A C32A 1.34(2)
N31A C36A 1.35(2)
C32A C33A 1.38(2)
C32A C43A 1.54(2)
C33A C34A 1.38(2)
C33A H33A 0.9500
C34A C35A 1.36(2)
C34A H34A 0.9500
C35A C36A 1.35(2)
C35A H35A 0.9500
C36A H36A 0.9500
N41A N42A 1.360(19)
N41A C45A 1.36(2)
N41A C46A 1.488(19)
N42A C43A 1.32(2)
C43A C44A 1.39(2)
C44A C45A 1.35(2)
C44A H44A 0.9500
C45A H45A 0.9500
C46A C54A 1.52(2)
C46A H46A 0.9900
C46A H46B 0.9900
C51A C56A 1.39(2)
C51A C52A 1.43(2)
C52A C53A 1.40(2)
C52A H52A 0.9500
C53A C54A 1.34(2)
C53A H53A 0.9500
C54A C55A 1.44(2)
C55A C56A 1.37(2)
C55A H55A 0.9500
C56A H56A 0.9500
N11B C12B 1.418(19)
N11B C16B 1.42(2)
C12B C13B 1.36(2)
C12B C23B 1.44(2)
C13B C14B 1.37(2)
C13B H13B 0.9500
C14B C15B 1.36(2)
C14B H14B 0.9500
C15B C16B 1.32(2)
C15B H15B 0.9500
C16B H16B 0.9500
N21B N22B 1.352(17)
N21B C25B 1.39(2)
N21B C26B 1.43(2)
N22B C23B 1.33(2)
C23B C24B 1.41(2)
C24B C25B 1.35(2)
C24B H24B 0.9500
C25B H25B 0.9500
C26B C51B 1.54(2)
C26B H26C 0.9900
C26B H26D 0.9900
N31B C32B 1.32(2)
N31B C36B 1.35(2)
C32B C33B 1.40(2)
C32B C43B 1.47(2)
C33B C34B 1.38(2)
C33B H33B 0.9500
C34B C35B 1.35(3)
C34B H34B 0.9500
C35B C36B 1.43(2)
C35B H35B 0.9500
C36B H36B 0.9500
N41B N42B 1.343(18)
N41B C45B 1.35(2)
N41B C46B 1.42(2)
N42B C43B 1.36(2)
C43B C44B 1.43(2)
C44B C45B 1.33(3)
C44B H44B 0.9500
C45B H45B 0.9500
C46B C54B 1.53(2)
C46B H46C 0.9900
C46B H46D 0.9900
C51B C52B 1.38(2)
C51B C56B 1.42(2)
C52B C53B 1.38(2)
C52B H52B 0.9500
C53B C54B 1.39(2)
C53B H53B 0.9500
C54B C55B 1.35(2)
C55B C56B 1.38(2)
C55B H55B 0.9500
C56B H56B 0.9500
N11C C12C 1.34(2)
N11C C16C 1.359(19)
C12C C13C 1.39(2)
C12C C23C 1.46(2)
C13C C14C 1.39(2)
C13C H13C 0.9500
C14C C15C 1.38(2)
C14C H14C 0.9500
C15C C16C 1.39(2)
C15C H15C 0.9500
C16C H16C 0.9500
N21C C25C 1.35(2)
N21C N22C 1.362(16)
N21C C26C 1.47(2)
N22C C23C 1.379(19)
C23C C24C 1.36(2)
C24C C25C 1.34(2)
C24C H24C 0.9500
C25C H25C 0.9500
C26C C51C 1.51(2)
C26C H26E 0.9900
C26C H26F 0.9900
N31C C36C 1.41(3)
N31C C32C 1.41(3)
C32C C33C 1.35(3)
C32C C43C 1.41(3)
C33C C34C 1.39(3)
C33C H33C 0.9500
C34C C35C 1.28(3)
C34C H34C 0.9500
C35C C36C 1.39(3)
C35C H35C 0.9500
C36C H36C 0.9500
N41C C45C 1.35(2)
N41C N42C 1.37(2)
N41C C46C 1.42(2)
N42C C43C 1.34(2)
C43C C44C 1.44(3)
C44C C45C 1.34(3)
C44C H44C 0.9500
C45C H45C 0.9500
C46C C54C 1.50(2)
C46C H46E 0.9900
C46C H46F 0.9900
C51C C52C 1.34(3)
C51C C56C 1.39(3)
C52C C53C 1.40(2)
C52C H52C 0.9500
C53C C54C 1.41(3)
C53C H53C 0.9500
C54C C55C 1.36(3)
C55C C56C 1.36(2)
C55C H55C 0.9500
C56C H56C 0.9500
C1S C2S 1.47(3)
C1S H1S1 0.9800
C1S H1S2 0.9800
C1S H1S3 0.9800
C2S O1S 1.18(3)
C2S C3S 1.44(3)
C3S H3S1 0.9800
C3S H3S2 0.9800
C3S H3S3 0.9800
P1 F5 1.497(15)
P1 F4 1.556(13)
P1 F3 1.559(14)
P1 F2 1.569(14)
P1 F1 1.610(14)
P1 F6 1.621(13)
P2 F15 1.495(15)
P2 F13 1.548(15)
P2 F16 1.574(13)
P2 F14 1.58(2)
P2 F11 1.604(15)
P2 F12 1.607(13)

loop_
_geom_torsion_atom_site_label_1
_geom_torsion_atom_site_label_2
_geom_torsion_atom_site_label_3
_geom_torsion_atom_site_label_4
_geom_torsion
N11B Ru1 N11A C16A -8.0(11)
N22C Ru1 N11A C16A -126(3)
N22A Ru1 N11A C16A 172.1(11)
N11C Ru1 N11A C16A -100.8(11)
N22B Ru1 N11A C16A 69.3(11)
N11B Ru1 N11A C12A 172.2(9)
N22C Ru1 N11A C12A 54(3)
N22A Ru1 N11A C12A -7.7(9)
N11C Ru1 N11A C12A 79.4(9)
N22B Ru1 N11A C12A -110.5(9)
C16A N11A C12A C13A 4.0(19)
Ru1 N11A C12A C13A -176.1(10)
C16A N11A C12A C23A -174.8(12)
Ru1 N11A C12A C23A 5.1(15)
N11A C12A C13A C14A -3(2)
C23A C12A C13A C14A 175.3(13)
C12A C13A C14A C15A 2(2)
C13A C14A C15A C16A -1(2)
C12A N11A C16A C15A -3(2)
Ru1 N11A C16A C15A 176.9(10)
C14A C15A C16A N11A 2(2)
C25A N21A N22A C23A -0.7(14)
C26A N21A N22A C23A 170.4(12)
C25A N21A N22A Ru1 -175.7(10)
C26A N21A N22A Ru1 -5(2)
N11B Ru1 N22A N21A -176(3)
N22C Ru1 N22A N21A 12.6(13)
N11A Ru1 N22A N21A -175.9(13)
N11C Ru1 N22A N21A 89.5(13)
N22B Ru1 N22A N21A -91.0(13)
N11B Ru1 N22A C23A 9(3)
N22C Ru1 N22A C23A -162.0(9)
N11A Ru1 N22A C23A 9.5(9)
N11C Ru1 N22A C23A -85.2(10)
N22B Ru1 N22A C23A 94.4(10)
N21A N22A C23A C24A 0.3(15)
Ru1 N22A C23A C24A 176.7(9)
N21A N22A C23A C12A 173.9(11)
Ru1 N22A C23A C12A -9.7(15)
N11A C12A C23A N22A 3.1(18)
C13A C12A C23A N22A -175.7(12)
N11A C12A C23A C24A 175.1(14)
C13A C12A C23A C24A -4(2)
N22A C23A C24A C25A 0.3(16)
C12A C23A C24A C25A -171.8(15)
C23A C24A C25A N21A -0.8(15)
N22A N21A C25A C24A 1.0(15)
C26A N21A C25A C24A -170.2(12)
N22A N21A C26A C51A -93.9(15)
C25A N21A C26A C51A 75.9(17)
C36A N31A C32A C33A 3(3)
C36A N31A C32A C43A 180.0(14)
N31A C32A C33A C34A -3(3)
C43A C32A C33A C34A 180.0(15)
C32A C33A C34A C35A 3(3)
C33A C34A C35A C36A -3(3)
C34A C35A C36A N31A 2(3)
C32A N31A C36A C35A -2(3)
C45A N41A N42A C43A -0.7(18)
C46A N41A N42A C43A 172.2(13)
N41A N42A C43A C44A 0.4(18)
N41A N42A C43A C32A -178.9(13)
N31A C32A C43A N42A 175.2(15)
C33A C32A C43A N42A -7(2)
N31A C32A C43A C44A -4(3)
C33A C32A C43A C44A 173.7(18)
N42A C43A C44A C45A 0(2)
C32A C43A C44A C45A 179.2(16)
C43A C44A C45A N41A -0.5(19)
N42A N41A C45A C44A 0.8(19)
C46A N41A C45A C44A -171.4(14)
N42A N41A C46A C54A -83.3(16)
C45A N41A C46A C54A 88(2)
N21A C26A C51A C56A 179.6(13)
N21A C26A C51A C52A 5(2)
C56A C51A C52A C53A 3(2)
C26A C51A C52A C53A 177.7(14)
C51A C52A C53A C54A 2(2)
C52A C53A C54A C55A -4(2)
C52A C53A C54A C46A 174.4(14)
N41A C46A C54A C53A 22(2)
N41A C46A C54A C55A -159.1(13)
C53A C54A C55A C56A 1(2)
C46A C54A C55A C56A -177.7(13)
C54A C55A C56A C51A 4(2)
C52A C51A C56A C55A -6(2)
C26A C51A C56A C55A 179.1(14)
N22C Ru1 N11B C12B -102.1(11)
N11A Ru1 N11B C12B 86.3(11)
N22A Ru1 N11B C12B 87(3)
N11C Ru1 N11B C12B -179.3(11)
N22B Ru1 N11B C12B -0.4(11)
N22C Ru1 N11B C16B 76.2(14)
N11A Ru1 N11B C16B -95.4(14)
N22A Ru1 N11B C16B -95(3)
N11C Ru1 N11B C16B -1.0(14)
N22B Ru1 N11B C16B 177.9(14)
C16B N11B C12B C13B 5(2)
Ru1 N11B C12B C13B -176.6(13)
C16B N11B C12B C23B 180.0(14)
Ru1 N11B C12B C23B -1.5(18)
N11B C12B C13B C14B -1(3)
C23B C12B C13B C14B -175.1(18)
C12B C13B C14B C15B -2(3)
C13B C14B C15B C16B 0(3)
C14B C15B C16B N11B 5(3)
C12B N11B C16B C15B -7(2)
Ru1 N11B C16B C15B 174.7(13)
C25B N21B N22B C23B -0.4(17)
C26B N21B N22B C23B 172.3(15)
C25B N21B N22B Ru1 -176.1(12)
C26B N21B N22B Ru1 -3(2)
N11B Ru1 N22B C23B 2.5(12)
N22C Ru1 N22B C23B 91.1(12)
N11A Ru1 N22B C23B -91.6(12)
N22A Ru1 N22B C23B -168.7(12)
N11C Ru1 N22B C23B 9(3)
N11B Ru1 N22B N21B 177.9(16)
N22C Ru1 N22B N21B -93.5(15)
N11A Ru1 N22B N21B 83.9(15)
N22A Ru1 N22B N21B 6.7(15)
N11C Ru1 N22B N21B -176(2)
N21B N22B C23B C24B 0.1(19)
Ru1 N22B C23B C24B 176.8(11)
N21B N22B C23B C12B 179.1(15)
Ru1 N22B C23B C12B -4(2)
C13B C12B C23B N22B 178.5(17)
N11B C12B C23B N22B 4(2)
C13B C12B C23B C24B -3(3)
N11B C12B C23B C24B -177.5(17)
N22B C23B C24B C25B 0(2)
C12B C23B C24B C25B -178.6(19)
C23B C24B C25B N21B 0(2)
N22B N21B C25B C24B 0.6(19)
C26B N21B C25B C24B -171.7(16)
N22B N21B C26B C51B -85.5(18)
C25B N21B C26B C51B 85.7(19)
C36B N31B C32B C33B 2(3)
C36B N31B C32B C43B -178.4(17)
N31B C32B C33B C34B -1(3)
C43B C32B C33B C34B 179.0(17)
C32B C33B C34B C35B 2(3)
C33B C34B C35B C36B -3(3)
C32B N31B C36B C35B -3(3)
C34B C35B C36B N31B 3(3)
C45B N41B N42B C43B -2(2)
C46B N41B N42B C43B -177.0(16)
N41B N42B C43B C44B 1(2)
N41B N42B C43B C32B -179.5(17)
N31B C32B C43B N42B 177.0(17)
C33B C32B C43B N42B -3(3)
N31B C32B C43B C44B -3(3)
C33B C32B C43B C44B 176.7(19)
N42B C43B C44B C45B 1(2)
C32B C43B C44B C45B -179.1(19)
C43B C44B C45B N41B -2(2)
N42B N41B C45B C44B 2(2)
C46B N41B C45B C44B 176.9(18)
N42B N41B C46B C54B 61(2)
C45B N41B C46B C54B -113(2)
N21B C26B C51B C52B -13(2)
N21B C26B C51B C56B 170.1(13)
C56B C51B C52B C53B -1(2)
C26B C51B C52B C53B -177.3(14)
C51B C52B C53B C54B 0(2)
C52B C53B C54B C55B -1(2)
C52B C53B C54B C46B -177.8(14)
N41B C46B C54B C55B 39(2)
N41B C46B C54B C53B -145.0(14)
C53B C54B C55B C56B 4(2)
C46B C54B C55B C56B -179.3(14)
C54B C55B C56B C51B -5(2)
C52B C51B C56B C55B 4(2)
C26B C51B C56B C55B -179.9(13)
N11B Ru1 N11C C12C 89.1(11)
N22C Ru1 N11C C12C -1.5(11)
N11A Ru1 N11C C12C -177.3(11)
N22A Ru1 N11C C12C -99.5(11)
N22B Ru1 N11C C12C 83(3)
N11B Ru1 N11C C16C -88.8(12)
N22C Ru1 N11C C16C -179.4(13)
N11A Ru1 N11C C16C 4.8(12)
N22A Ru1 N11C C16C 82.6(12)
N22B Ru1 N11C C16C -95(3)
C16C N11C C12C C13C -1(2)
Ru1 N11C C12C C13C -179.4(12)
C16C N11C C12C C23C 178.7(14)
Ru1 N11C C12C C23C 0.7(18)
N11C C12C C13C C14C 0(2)
C23C C12C C13C C14C 179.5(15)
C12C C13C C14C C15C 1(2)
C13C C14C C15C C16C 1(2)
C12C N11C C16C C15C 3(2)
Ru1 N11C C16C C15C -179.4(11)
C14C C15C C16C N11C -2(2)
C25C N21C N22C C23C 0.1(16)
C26C N21C N22C C23C -178.3(13)
C25C N21C N22C Ru1 177.3(12)
C26C N21C N22C Ru1 -1(2)
N11B Ru1 N22C N21C 92.8(15)
N11A Ru1 N22C N21C -149(2)
N22A Ru1 N22C N21C -88.6(14)
N11C Ru1 N22C N21C -174.9(15)
N22B Ru1 N22C N21C 15.3(15)
N11B Ru1 N22C C23C -90.3(11)
N11A Ru1 N22C C23C 28(3)
N22A Ru1 N22C C23C 88.3(11)
N11C Ru1 N22C C23C 2.0(10)
N22B Ru1 N22C C23C -167.8(11)
N21C N22C C23C C24C 1.0(17)
Ru1 N22C C23C C24C -177.0(11)
N21C N22C C23C C12C 175.6(13)
Ru1 N22C C23C C12C -2.3(18)
N11C C12C C23C C24C 174.1(17)
C13C C12C C23C C24C -6(3)
N11C C12C C23C N22C 1(2)
C13C C12C C23C N22C -178.8(14)
N22C C23C C24C C25C -1.7(19)
C12C C23C C24C C25C -175.0(18)
C23C C24C C25C N21C 1.7(18)
N22C N21C C25C C24C -1.2(18)
C26C N21C C25C C24C 177.1(15)
C25C N21C C26C C51C 93(2)
N22C N21C C26C C51C -88.8(18)
C36C N31C C32C C33C 1(3)
C36C N31C C32C C43C -179.3(18)
C43C C32C C33C C34C -178.1(18)
N31C C32C C33C C34C 2(3)
C32C C33C C34C C35C -5(3)
C33C C34C C35C C36C 5(3)
C34C C35C C36C N31C -2(3)
C32C N31C C36C C35C -1(3)
C45C N41C N42C C43C 1.5(19)
C46C N41C N42C C43C 179.0(15)
N41C N42C C43C C32C 179.8(16)
N41C N42C C43C C44C -0.3(19)
C33C C32C C43C N42C 26(3)
N31C C32C C43C N42C -153.6(19)
C33C C32C C43C C44C -154(2)
N31C C32C C43C C44C 26(3)
N42C C43C C44C C45C -1(2)
C32C C43C C44C C45C 178.9(18)
C43C C44C C45C N41C 2(2)
N42C N41C C45C C44C -2(2)
C46C N41C C45C C44C -179.3(18)
C45C N41C C46C C54C 83(3)
N42C N41C C46C C54C -94(2)
N21C C26C C51C C52C -5(3)
N21C C26C C51C C56C 175.6(16)
C56C C51C C52C C53C 1(3)
C26C C51C C52C C53C -178.4(18)
C51C C52C C53C C54C -1(3)
C52C C53C C54C C55C 0(3)
C52C C53C C54C C46C -177.9(17)
N41C C46C C54C C55C -89(2)
N41C C46C C54C C53C 89(2)
C53C C54C C55C C56C 0(3)
C46C C54C C55C C56C 178.2(17)
C54C C55C C56C C51C 0(3)
C52C C51C C56C C55C 0(3)
C26C C51C C56C C55C 178.8(17)
